data_7242044
loop_
_publ_author_name
'Shi, Yong-Sheng'
'Yu, Qiang'
'Zhang, Jian-Wei'
'Cui, Guang-Hua'

_publ_section_title
;
 Four dual-functional luminescent Zn(ii)-MOFs based on
 1,2,4,5-benzenetetracarboxylic acid with pyridylbenzimidazole ligands for
 detection of iron(iii) ions and acetylacetone
;
_journal_issue 7
_journal_name_full CrystEngComm
_journal_page_first 1604
_journal_page_last 1615
_journal_paper_doi 10.1039/D0CE01619E
_journal_volume 23
_journal_year 2021
_chemical_formula_moiety 'C27 H16 N3 O8 Zn2, H2 O'
_chemical_formula_sum 'C27 H18 N3 O9 Zn2'
_chemical_formula_weight 659.18
_space_group_crystal_system triclinic
_space_group_IT_number 2
_space_group_name_Hall '-P 1'
_space_group_name_H-M_alt 'P -1'
_atom_sites_solution_hydrogens mixed
_atom_sites_solution_primary iterative
_audit_creation_date 2020-09-23
_audit_creation_method
;
Olex2 1.2-beta
(compiled 2018.05.29 svn.r3508 for OlexSys, GUI svn.r5506)
;
_audit_update_record
;
2020-12-26 deposited with the CCDC.	2021-01-07 downloaded from the CCDC.
;
_cell_angle_alpha 105.021(2)
_cell_angle_beta 101.269(2)
_cell_angle_gamma 105.692(3)
_cell_formula_units_Z 2
_cell_length_a 8.4780(2)
_cell_length_b 11.9324(3)
_cell_length_c 13.6431(3)
_cell_measurement_reflns_used 4688
_cell_measurement_temperature 293(2)
_cell_measurement_theta_max 23.2
_cell_measurement_theta_min 2.35
_cell_volume 1229.90(6)
_computing_molecular_graphics 'Olex2 (Dolomanov et al., 2009)'
_computing_publication_material 'Olex2 (Dolomanov et al., 2009)'
_computing_structure_refinement 'ShelXL (Sheldrick, 2015)'
_computing_structure_solution 'olex2.solve (Bourhis et al., 2015)'
_diffrn_ambient_temperature 293(2)
_diffrn_measured_fraction_theta_full 0.994
_diffrn_measured_fraction_theta_max 0.957
_diffrn_measurement_device_type 'multiwire proportional'
_diffrn_measurement_method 'phi and omega scans'
_diffrn_radiation_monochromator graphite
_diffrn_radiation_type MoK\a
_diffrn_radiation_wavelength 0.71073
_diffrn_reflns_av_R_equivalents 0.0461
_diffrn_reflns_av_unetI/netI 0.0452
_diffrn_reflns_Laue_measured_fraction_full 0.994
_diffrn_reflns_Laue_measured_fraction_max 0.957
_diffrn_reflns_limit_h_max 11
_diffrn_reflns_limit_h_min -11
_diffrn_reflns_limit_k_max 16
_diffrn_reflns_limit_k_min -17
_diffrn_reflns_limit_l_max 19
_diffrn_reflns_limit_l_min -19
_diffrn_reflns_number 35757
_diffrn_reflns_point_group_measured_fraction_full 0.994
_diffrn_reflns_point_group_measured_fraction_max 0.957
_diffrn_reflns_theta_full 25.242
_diffrn_reflns_theta_max 30.567
_diffrn_reflns_theta_min 2.031
_exptl_absorpt_coefficient_mu 2.015
_exptl_absorpt_correction_type none
_exptl_crystal_colour colourlee
_exptl_crystal_density_diffrn 1.780
_exptl_crystal_description block
_exptl_crystal_F_000 666
_exptl_crystal_size_max 0.20
_exptl_crystal_size_mid 0.16
_exptl_crystal_size_min 0.12
_refine_diff_density_max 1.907
_refine_diff_density_min -0.927
_refine_diff_density_rms 0.108
_refine_ls_extinction_method none
_refine_ls_goodness_of_fit_ref 1.077
_refine_ls_hydrogen_treatment constr
_refine_ls_matrix_type full
_refine_ls_number_parameters 373
_refine_ls_number_reflns 7205
_refine_ls_number_restraints 0
_refine_ls_restrained_S_all 1.077
_refine_ls_R_factor_all 0.0762
_refine_ls_R_factor_gt 0.0485
_refine_ls_shift/su_max 0.001
_refine_ls_shift/su_mean 0.000
_refine_ls_structure_factor_coef Fsqd
_refine_ls_weighting_details 'w=1/[\s^2^(Fo^2^)+(0.0764P)^2^+0.6074P] where P=(Fo^2^+2Fc^2^)/3'
_refine_ls_weighting_scheme calc
_refine_ls_wR_factor_gt 0.1301
_refine_ls_wR_factor_ref 0.1428
_reflns_Friedel_coverage 0.000
_reflns_number_gt 5117
_reflns_number_total 7205
_reflns_threshold_expression 'I > 2\s(I)'
_cod_data_source_file d0ce01619e2.cif
_cod_data_source_block 4
_cod_depositor_comments 'Adding full bibliography for 7242042--7242045.cif.'
_cod_database_code 7242044
_shelx_shelxl_version_number 2018/3
_shelx_space_group_comment
;
The symmetry employed for this shelxl refinement is uniquely defined
by the following loop, which should always be used as a source of
symmetry information in preference to the above space-group names.
They are only intended as comments.
;
_olex2_refinement_description
;
1. Fixed Uiso
 At 1.2 times of:
  All C(H) groups, All C(H,H) groups
 At 1.5 times of:
  All O(H,H) groups
2.a Free rotating group:
 O9(H9a,H9b)
2.b Secondary CH2 refined with riding coordinates:
 C24(H24a,H24b), C16(H16a,H16b)
2.c Aromatic/amide H refined with riding coordinates:
 C3(H3), C9(H9), C27(H27), C26(H26), C20(H20), C14(H14), C15(H15), C23(H23),
 C11(H11), C12(H12), C21(H21), C22(H22)
;
_olex2_submission_special_instructions 'No special instructions were received'

loop_
_space_group_symop_operation_xyz
'x, y, z'
'-x, -y, -z'

loop_
_atom_site_label
_atom_site_type_symbol
_atom_site_fract_x
_atom_site_fract_y
_atom_site_fract_z
_atom_site_U_iso_or_equiv
_atom_site_adp_type
_atom_site_occupancy
_atom_site_site_symmetry_order
_atom_site_calc_flag
_atom_site_refinement_flags_posn
_atom_site_refinement_flags_adp
_atom_site_refinement_flags_occupancy
_atom_site_disorder_assembly
_atom_site_disorder_group
Zn2 Zn 0.67032(5) 0.24483(3) 0.72540(3) 0.02578(11) Uani 1 1 d . . . . .
Zn1 Zn 0.59681(5) 0.78017(4) 0.57482(3) 0.03209(12) Uani 1 1 d . . . . .
O4 O 0.7932(3) 0.3784(2) 0.68087(18) 0.0330(5) Uani 1 1 d . . . . .
O7 O 0.1718(3) -0.1551(2) 0.3077(2) 0.0380(6) Uani 1 1 d . . . . .
O6 O 0.4643(3) 0.1319(2) 0.5278(2) 0.0369(6) Uani 1 1 d . . . . .
O1 O 0.7726(3) 0.7209(2) 0.5293(2) 0.0415(6) Uani 1 1 d . . . . .
O3 O 0.5923(3) 0.3860(2) 0.5526(2) 0.0360(5) Uani 1 1 d . . . . .
O8 O 0.2718(4) 0.0397(2) 0.3179(2) 0.0467(7) Uani 1 1 d . . . . .
O2 O 0.7843(4) 0.6562(3) 0.6679(2) 0.0483(7) Uani 1 1 d . . . . .
O5 O 0.4311(3) 0.1295(3) 0.6826(2) 0.0484(7) Uani 1 1 d . . . . .
N3 N 0.2798(3) 0.6753(2) 1.1177(2) 0.0252(5) Uani 1 1 d . . . . .
N2 N 0.1699(3) 0.6318(2) 0.9449(2) 0.0264(5) Uani 1 1 d . . . . .
N1 N 0.4507(4) 0.7461(3) 0.6706(2) 0.0312(6) Uani 1 1 d . . . . .
C4 C 0.8814(4) 0.4594(3) 0.5530(2) 0.0235(6) Uani 1 1 d . . . . .
C2 C 0.9072(4) 0.5735(3) 0.5366(2) 0.0238(6) Uani 1 1 d . . . . .
C3 C 1.0232(4) 0.6123(3) 0.4838(2) 0.0261(6) Uani 1 1 d . . . . .
H3 H 1.038031 0.687569 0.472527 0.031 Uiso 1 1 calc R . . . .
C17 C 0.2252(4) 0.7184(3) 1.0424(2) 0.0255(6) Uani 1 1 d . . . . .
C25 C 0.3701(4) 0.9259(3) 1.0291(2) 0.0280(6) Uani 1 1 d . . . . .
C5 C 0.7431(4) 0.4050(3) 0.5989(2) 0.0252(6) Uani 1 1 d . . . . .
C8 C 0.0990(4) -0.0168(3) 0.4303(2) 0.0255(6) Uani 1 1 d . . . . .
C7 C 0.1792(4) 0.0469(3) 0.5385(3) 0.0262(6) Uani 1 1 d . . . . .
C9 C -0.0778(4) -0.0623(3) 0.3942(2) 0.0285(6) Uani 1 1 d . . . . .
H9 H -0.130295 -0.104604 0.322419 0.034 Uiso 1 1 calc R . . . .
C19 C 0.2612(4) 0.5531(3) 1.0670(2) 0.0264(6) Uani 1 1 d . . . . .
C1 C 0.8134(4) 0.6552(3) 0.5817(3) 0.0315(7) Uani 1 1 d . . . . .
C10 C 0.1928(4) -0.0439(3) 0.3478(3) 0.0297(7) Uani 1 1 d . . . . .
C18 C 0.1907(4) 0.5242(3) 0.9581(2) 0.0270(6) Uani 1 1 d . . . . .
C6 C 0.3703(4) 0.1057(3) 0.5849(3) 0.0305(7) Uani 1 1 d . . . . .
C27 C 0.6523(5) 0.9769(3) 1.0039(3) 0.0338(7) Uani 1 1 d . . . . .
H27 H 0.754122 0.960654 1.007005 0.041 Uiso 1 1 calc R . . . .
C24 C 0.2277(5) 0.8484(3) 1.0607(3) 0.0320(7) Uani 1 1 d . . . . .
H24A H 0.240847 0.886935 1.135168 0.038 Uiso 1 1 calc R . . . .
H24B H 0.118759 0.846899 1.020612 0.038 Uiso 1 1 calc R . . . .
C26 C 0.5225(5) 0.9042(3) 1.0321(3) 0.0352(8) Uani 1 1 d . . . . .
H26 H 0.538840 0.839317 1.053562 0.042 Uiso 1 1 calc R . . . .
C13 C 0.2230(4) 0.6833(3) 0.7859(3) 0.0324(7) Uani 1 1 d . . . . .
C20 C 0.2994(5) 0.4649(3) 1.1077(3) 0.0383(8) Uani 1 1 d . . . . .
H20 H 0.346553 0.483094 1.179829 0.046 Uiso 1 1 calc R . . . .
C14 C 0.2503(5) 0.7916(3) 0.7633(3) 0.0370(8) Uani 1 1 d . . . . .
H14 H 0.190900 0.844036 0.784848 0.044 Uiso 1 1 calc R . . . .
C15 C 0.3678(5) 0.8218(3) 0.7077(3) 0.0374(8) Uani 1 1 d . . . . .
H15 H 0.389721 0.897116 0.695839 0.045 Uiso 1 1 calc R . . . .
C16 C 0.0937(5) 0.6461(4) 0.8444(3) 0.0358(8) Uani 1 1 d . . . . .
H16A H 0.039420 0.708057 0.858680 0.043 Uiso 1 1 calc R . . . .
H16B H 0.005667 0.568729 0.799327 0.043 Uiso 1 1 calc R . . . .
C23 C 0.1508(5) 0.4069(3) 0.8863(3) 0.0377(8) Uani 1 1 d . . . . .
H23 H 0.099106 0.387157 0.814483 0.045 Uiso 1 1 calc R . . . .
C11 C 0.4204(5) 0.6393(4) 0.6906(3) 0.0429(9) Uani 1 1 d . . . . .
H11 H 0.474649 0.585094 0.664152 0.051 Uiso 1 1 calc R . . . .
O9 O 0.9024(7) 0.8744(5) 0.8459(3) 0.0968(15) Uani 1 1 d . . . . .
H9A H 0.937179 0.842772 0.794701 0.145 Uiso 1 1 d G . . . .
H9B H 0.859519 0.924369 0.826160 0.145 Uiso 1 1 d G . . . .
C12 C 0.3110(5) 0.6072(4) 0.7493(3) 0.0447(9) Uani 1 1 d . . . . .
H12 H 0.296528 0.533956 0.764329 0.054 Uiso 1 1 calc R . . . .
C21 C 0.2642(6) 0.3487(4) 1.0361(3) 0.0477(10) Uani 1 1 d . . . . .
H21 H 0.288851 0.287678 1.060505 0.057 Uiso 1 1 calc R . . . .
C22 C 0.1924(6) 0.3220(3) 0.9280(3) 0.0484(10) Uani 1 1 d . . . . .
H22 H 0.171768 0.243373 0.882235 0.058 Uiso 1 1 calc R . . . .

loop_
_atom_site_aniso_label
_atom_site_aniso_U_11
_atom_site_aniso_U_22
_atom_site_aniso_U_33
_atom_site_aniso_U_23
_atom_site_aniso_U_13
_atom_site_aniso_U_12
Zn2 0.0282(2) 0.02573(19) 0.02008(18) 0.00804(14) 0.00874(13) 0.00218(14)
Zn1 0.0355(2) 0.0334(2) 0.0419(2) 0.02213(18) 0.02355(18) 0.01619(17)
O4 0.0422(13) 0.0292(12) 0.0278(12) 0.0164(10) 0.0120(10) 0.0045(10)
O7 0.0360(13) 0.0306(12) 0.0446(15) 0.0049(11) 0.0169(11) 0.0104(10)
O6 0.0252(12) 0.0397(13) 0.0568(16) 0.0295(12) 0.0176(11) 0.0105(10)
O1 0.0411(14) 0.0390(14) 0.0643(18) 0.0292(13) 0.0248(13) 0.0260(12)
O3 0.0312(13) 0.0405(14) 0.0393(14) 0.0163(11) 0.0146(10) 0.0106(10)
O8 0.0606(18) 0.0339(13) 0.0506(16) 0.0138(12) 0.0388(14) 0.0078(12)
O2 0.0656(19) 0.0492(16) 0.0478(16) 0.0186(13) 0.0363(15) 0.0301(14)
O5 0.0272(13) 0.0676(19) 0.0344(14) 0.0121(13) 0.0023(10) 0.0003(12)
N3 0.0318(14) 0.0229(12) 0.0217(12) 0.0084(10) 0.0109(10) 0.0070(10)
N2 0.0322(14) 0.0254(13) 0.0222(12) 0.0110(10) 0.0108(10) 0.0055(10)
N1 0.0342(15) 0.0337(14) 0.0321(15) 0.0171(12) 0.0177(12) 0.0096(12)
C4 0.0257(14) 0.0228(14) 0.0241(14) 0.0094(11) 0.0106(11) 0.0074(11)
C2 0.0267(15) 0.0219(13) 0.0264(15) 0.0101(11) 0.0100(11) 0.0101(11)
C3 0.0333(16) 0.0215(14) 0.0294(16) 0.0155(12) 0.0113(12) 0.0101(12)
C17 0.0293(15) 0.0250(14) 0.0240(15) 0.0117(12) 0.0128(12) 0.0050(12)
C25 0.0378(17) 0.0217(14) 0.0273(16) 0.0107(12) 0.0144(13) 0.0080(12)
C5 0.0326(16) 0.0186(13) 0.0272(15) 0.0092(11) 0.0139(12) 0.0077(11)
C8 0.0279(15) 0.0268(15) 0.0259(15) 0.0122(12) 0.0127(12) 0.0087(12)
C7 0.0238(15) 0.0260(14) 0.0296(16) 0.0126(12) 0.0088(12) 0.0057(11)
C9 0.0277(16) 0.0309(16) 0.0220(15) 0.0071(12) 0.0079(12) 0.0035(12)
C19 0.0304(16) 0.0232(14) 0.0289(16) 0.0107(12) 0.0138(12) 0.0084(12)
C1 0.0264(16) 0.0237(15) 0.045(2) 0.0093(14) 0.0142(14) 0.0082(12)
C10 0.0277(16) 0.0316(16) 0.0292(16) 0.0096(13) 0.0113(12) 0.0073(13)
C18 0.0314(16) 0.0252(14) 0.0254(15) 0.0094(12) 0.0136(12) 0.0063(12)
C6 0.0276(16) 0.0256(15) 0.0366(18) 0.0118(13) 0.0078(13) 0.0057(12)
C27 0.0356(18) 0.0285(16) 0.046(2) 0.0195(15) 0.0173(15) 0.0139(14)
C24 0.0415(19) 0.0266(15) 0.0359(18) 0.0177(14) 0.0205(15) 0.0101(13)
C26 0.0406(19) 0.0303(17) 0.045(2) 0.0228(15) 0.0177(16) 0.0141(14)
C13 0.0318(17) 0.0419(19) 0.0264(16) 0.0156(14) 0.0124(13) 0.0100(14)
C20 0.052(2) 0.0387(19) 0.0379(19) 0.0220(16) 0.0198(17) 0.0228(17)
C14 0.042(2) 0.0380(19) 0.0323(18) 0.0112(15) 0.0167(15) 0.0117(15)
C15 0.044(2) 0.0350(18) 0.0392(19) 0.0183(15) 0.0202(16) 0.0111(15)
C16 0.0345(18) 0.048(2) 0.0272(17) 0.0173(15) 0.0110(14) 0.0112(15)
C23 0.046(2) 0.0297(17) 0.0332(18) 0.0061(14) 0.0174(15) 0.0055(15)
C11 0.050(2) 0.048(2) 0.052(2) 0.0306(19) 0.0307(19) 0.0247(18)
O9 0.117(4) 0.107(4) 0.070(3) 0.016(3) 0.016(3) 0.065(3)
C12 0.051(2) 0.051(2) 0.054(2) 0.037(2) 0.0298(19) 0.0219(19)
C21 0.069(3) 0.0325(19) 0.056(3) 0.0226(18) 0.026(2) 0.0257(19)
C22 0.063(3) 0.0246(17) 0.054(3) 0.0034(16) 0.027(2) 0.0114(17)

loop_
_atom_type_symbol
_atom_type_description
_atom_type_scat_dispersion_real
_atom_type_scat_dispersion_imag
_atom_type_scat_source
C C 0.0033 0.0016 'International Tables Vol C Tables 4.2.6.8 and 6.1.1.4'
H H 0.0000 0.0000 'International Tables Vol C Tables 4.2.6.8 and 6.1.1.4'
N N 0.0061 0.0033 'International Tables Vol C Tables 4.2.6.8 and 6.1.1.4'
O O 0.0106 0.0060 'International Tables Vol C Tables 4.2.6.8 and 6.1.1.4'
Zn Zn 0.2839 1.4301 'International Tables Vol C Tables 4.2.6.8 and 6.1.1.4'

loop_
_geom_angle_atom_site_label_1
_geom_angle_atom_site_label_2
_geom_angle_atom_site_label_3
_geom_angle
_geom_angle_site_symmetry_1
_geom_angle_site_symmetry_3
_geom_angle_publ_flag
O4 Zn2 O7 90.62(11) . 2_656 ?
O4 Zn2 O5 135.60(11) . . ?
O4 Zn2 N3 103.38(10) . 2_667 ?
O7 Zn2 O5 111.11(12) 2_656 . ?
O7 Zn2 N3 111.60(11) 2_656 2_667 ?
O5 Zn2 N3 103.50(11) . 2_667 ?
O6 Zn1 O3 83.60(10) 2_666 2_666 ?
O6 Zn1 O8 83.95(11) 2_666 2_666 ?
O1 Zn1 O6 103.32(11) . 2_666 ?
O1 Zn1 O3 86.58(11) . 2_666 ?
O1 Zn1 O8 105.50(11) . 2_666 ?
O1 Zn1 N1 135.50(11) . . ?
O8 Zn1 O3 164.37(11) 2_666 2_666 ?
N1 Zn1 O6 119.88(11) . 2_666 ?
N1 Zn1 O3 88.00(11) . 2_666 ?
N1 Zn1 O8 90.03(11) . 2_666 ?
C5 O4 Zn2 127.9(2) . . ?
C10 O7 Zn2 133.0(2) . 2_656 ?
C6 O6 Zn1 120.4(2) . 2_666 ?
C1 O1 Zn1 110.1(2) . . ?
C5 O3 Zn1 129.6(2) . 2_666 ?
C10 O8 Zn1 120.8(2) . 2_666 ?
C6 O5 Zn2 107.7(2) . . ?
C17 N3 Zn2 126.8(2) . 2_667 ?
C17 N3 C19 106.4(3) . . ?
C19 N3 Zn2 125.5(2) . 2_667 ?
C17 N2 C18 107.2(3) . . ?
C17 N2 C16 126.6(3) . . ?
C18 N2 C16 126.1(3) . . ?
C15 N1 Zn1 122.2(2) . . ?
C11 N1 Zn1 119.6(2) . . ?
C11 N1 C15 117.9(3) . . ?
C2 C4 C5 122.8(3) . . ?
C3 C4 C2 118.6(3) 2_766 . ?
C3 C4 C5 118.3(3) 2_766 . ?
C4 C2 C1 119.2(3) . . ?
C3 C2 C4 120.1(3) . . ?
C3 C2 C1 120.6(3) . . ?
C2 C3 C4 121.2(3) . 2_766 ?
N3 C17 N2 112.0(3) . . ?
N3 C17 C24 124.7(3) . . ?
N2 C17 C24 123.2(3) . . ?
C27 C25 C24 119.3(3) 2_677 . ?
C26 C25 C27 118.3(3) . 2_677 ?
C26 C25 C24 122.5(3) . . ?
O4 C5 C4 115.6(3) . . ?
O3 C5 O4 125.7(3) . . ?
O3 C5 C4 118.7(3) . . ?
C7 C8 C10 124.5(3) . . ?
C9 C8 C7 119.2(3) . . ?
C9 C8 C10 116.3(3) . . ?
C8 C7 C6 123.3(3) . . ?
C9 C7 C8 118.5(3) 2_556 . ?
C9 C7 C6 118.1(3) 2_556 . ?
C8 C9 C7 122.3(3) . 2_556 ?
N3 C19 C18 108.6(3) . . ?
C20 C19 N3 130.8(3) . . ?
C20 C19 C18 120.6(3) . . ?
O1 C1 C2 116.5(3) . . ?
O2 C1 O1 124.4(3) . . ?
O2 C1 C2 119.2(3) . . ?
O7 C10 O8 124.1(3) . . ?
O7 C10 C8 114.6(3) . . ?
O8 C10 C8 121.0(3) . . ?
N2 C18 C19 105.7(3) . . ?
C23 C18 N2 131.9(3) . . ?
C23 C18 C19 122.3(3) . . ?
O6 C6 O5 121.5(3) . . ?
O6 C6 C7 120.8(3) . . ?
O5 C6 C7 117.7(3) . . ?
C26 C27 C25 120.0(3) . 2_677 ?
C17 C24 C25 113.2(3) . . ?
C25 C26 C27 121.7(3) . . ?
C14 C13 C16 120.8(3) . . ?
C14 C13 C12 117.9(3) . . ?
C12 C13 C16 121.2(3) . . ?
C21 C20 C19 117.3(4) . . ?
C13 C14 C15 119.3(3) . . ?
N1 C15 C14 122.4(3) . . ?
N2 C16 C13 113.1(3) . . ?
C22 C23 C18 116.0(4) . . ?
N1 C11 C12 122.0(4) . . ?
C11 C12 C13 120.3(4) . . ?
C20 C21 C22 121.0(4) . . ?
C23 C22 C21 122.8(3) . . ?

loop_
_geom_bond_atom_site_label_1
_geom_bond_atom_site_label_2
_geom_bond_distance
_geom_bond_site_symmetry_2
_geom_bond_publ_flag
Zn2 O4 1.961(2) . ?
Zn2 O7 1.975(2) 2_656 ?
Zn2 O5 1.990(3) . ?
Zn2 N3 2.011(2) 2_667 ?
Zn1 O6 2.025(2) 2_666 ?
Zn1 O1 1.953(2) . ?
Zn1 O3 2.220(3) 2_666 ?
Zn1 O8 2.107(3) 2_666 ?
Zn1 N1 2.011(3) . ?
O4 C5 1.266(4) . ?
O7 C10 1.245(4) . ?
O6 C6 1.255(4) . ?
O1 C1 1.259(4) . ?
O3 C5 1.239(4) . ?
O8 C10 1.252(4) . ?
O2 C1 1.245(4) . ?
O5 C6 1.257(4) . ?
N3 C17 1.323(4) . ?
N3 C19 1.392(4) . ?
N2 C17 1.357(4) . ?
N2 C18 1.393(4) . ?
N2 C16 1.470(4) . ?
N1 C15 1.347(5) . ?
N1 C11 1.341(5) . ?
C4 C2 1.402(4) . ?
C4 C3 1.396(4) 2_766 ?
C4 C5 1.509(4) . ?
C2 C3 1.380(4) . ?
C2 C1 1.504(4) . ?
C17 C24 1.499(4) . ?
C25 C27 1.392(5) 2_677 ?
C25 C24 1.519(4) . ?
C25 C26 1.380(5) . ?
C8 C7 1.402(4) . ?
C8 C9 1.384(4) . ?
C8 C10 1.518(4) . ?
C7 C9 1.385(4) 2_556 ?
C7 C6 1.508(4) . ?
C19 C18 1.400(4) . ?
C19 C20 1.391(5) . ?
C18 C23 1.392(4) . ?
C27 C26 1.391(5) . ?
C13 C14 1.375(5) . ?
C13 C16 1.516(5) . ?
C13 C12 1.381(5) . ?
C20 C21 1.388(5) . ?
C14 C15 1.392(5) . ?
C23 C22 1.374(6) . ?
C11 C12 1.380(5) . ?
C21 C22 1.396(6) . ?
